data_7161079
loop_
_publ_author_name
'Singh, Nikunj'
'Budhwan, Rajnish'
'Rawat, Megha'
'Peddinti, Rama Krishna'

_publ_section_title
;
 Catalyst-free facile synthesis of 2-(dihydropyridyl)benzothiazoles from
 (benzothiazol-2-yl)acrylonitriles: green route.
;
_journal_issue 15
_journal_name_full 'Organic &amp; biomolecular chemistry'
_journal_page_first 3210
_journal_page_last 3217
_journal_paper_doi 10.1039/d6ob00288a
_journal_volume 24
_journal_year 2026
_chemical_formula_moiety 'C19 H16 N6 O2 S, C2 H6 O S'
_chemical_formula_sum 'C21 H22 N6 O3 S2'
_chemical_formula_weight 470.56
_space_group_crystal_system triclinic
_space_group_IT_number 2
_space_group_name_Hall '-P 1'
_space_group_name_H-M_alt 'P -1'
_atom_sites_solution_hydrogens mixed
_atom_sites_solution_primary dual
_audit_creation_date 2025-10-09
_audit_creation_method
;
Olex2 1.5
(compiled 2024.02.16 svn.r378c4104 for OlexSys, GUI svn.r6928)
;
_audit_update_record
;
2025-10-24 deposited with the CCDC.	2026-03-18 downloaded from the CCDC.
;
_cell_angle_alpha 98.871(9)
_cell_angle_beta 93.284(9)
_cell_angle_gamma 110.537(8)
_cell_formula_units_Z 2
_cell_length_a 8.725(2)
_cell_length_b 9.713(2)
_cell_length_c 13.679(3)
_cell_measurement_reflns_used 9695
_cell_measurement_temperature 100.00
_cell_measurement_theta_max 26.49
_cell_measurement_theta_min 2.49
_cell_volume 1064.8(4)
_computing_cell_refinement 'SAINT V8.40B (?, 2016)'
_computing_data_reduction 'SAINT V8.40B (?, 2016)'
_computing_molecular_graphics 'Olex2 1.5 (Dolomanov et al., 2009)'
_computing_publication_material 'Olex2 1.5 (Dolomanov et al., 2009)'
_computing_structure_refinement 'XL  (Sheldrick, 2008)'
_computing_structure_solution 'SHELXT 2018/2 (Sheldrick, 2018)'
_diffrn_ambient_temperature 100.00
_diffrn_measured_fraction_theta_full 1.000
_diffrn_measured_fraction_theta_max 0.985
_diffrn_measurement_device_type 'Bruker APEX-II CCD'
_diffrn_measurement_method '\f and \w scans'
_diffrn_radiation_type MoK\a
_diffrn_radiation_wavelength 0.71073
_diffrn_reflns_av_R_equivalents 0.0522
_diffrn_reflns_av_unetI/netI 0.0205
_diffrn_reflns_Laue_measured_fraction_full 1.000
_diffrn_reflns_Laue_measured_fraction_max 0.985
_diffrn_reflns_limit_h_max 10
_diffrn_reflns_limit_h_min -10
_diffrn_reflns_limit_k_max 12
_diffrn_reflns_limit_k_min -12
_diffrn_reflns_limit_l_max 17
_diffrn_reflns_limit_l_min -17
_diffrn_reflns_number 67161
_diffrn_reflns_point_group_measured_fraction_full 1.000
_diffrn_reflns_point_group_measured_fraction_max 0.985
_diffrn_reflns_theta_full 25.242
_diffrn_reflns_theta_max 26.656
_diffrn_reflns_theta_min 2.279
_diffrn_source_current 1.4
_diffrn_source_power 0.07
_diffrn_source_voltage 50.0
_diffrn_standards_number 0
_exptl_absorpt_coefficient_mu 0.288
_exptl_absorpt_correction_T_max 0.7454
_exptl_absorpt_correction_T_min 0.7045
_exptl_absorpt_correction_type none
_exptl_absorpt_process_details
;
SADABS-2016/2 (Bruker,2016/2) was used for absorption correction.
wR2(int) was 0.1118 before and 0.0592 after correction.
The Ratio of minimum to maximum transmission is 0.9451.
The \l/2 correction factor is Not present.
;
_exptl_crystal_colour 'dark orange'
_exptl_crystal_colour_modifier dark
_exptl_crystal_colour_primary orange
_exptl_crystal_density_diffrn 1.468
_exptl_crystal_description block
_exptl_crystal_F_000 492
_exptl_crystal_size_max 0.44
_exptl_crystal_size_mid 0.144
_exptl_crystal_size_min 0.045
_refine_diff_density_max 0.373
_refine_diff_density_min -0.354
_refine_diff_density_rms 0.052
_refine_ls_extinction_method none
_refine_ls_goodness_of_fit_ref 1.058
_refine_ls_hydrogen_treatment mixed
_refine_ls_matrix_type full
_refine_ls_number_parameters 296
_refine_ls_number_reflns 4419
_refine_ls_number_restraints 0
_refine_ls_restrained_S_all 1.058
_refine_ls_R_factor_all 0.0344
_refine_ls_R_factor_gt 0.0307
_refine_ls_shift/su_max 0.001
_refine_ls_shift/su_mean 0.000
_refine_ls_structure_factor_coef Fsqd
_refine_ls_weighting_details 'w=1/[\s^2^(Fo^2^)+(0.0497P)^2^+0.4480P] where P=(Fo^2^+2Fc^2^)/3'
_refine_ls_weighting_scheme calc
_refine_ls_wR_factor_gt 0.0841
_refine_ls_wR_factor_ref 0.0868
_reflns_Friedel_coverage 0.000
_reflns_number_gt 4012
_reflns_number_total 4419
_reflns_threshold_expression 'I > 2\s(I)'
_cod_data_source_file d6ob00288a2.cif
_cod_data_source_block rkp_ns_py4_2315_0m
_cod_depositor_comments 'Adding full bibliography for 7161079--7161081.cif.'
_cod_database_code 7161079
_shelx_shelxl_version_number 2019/1
_shelx_space_group_comment
;
The symmetry employed for this shelxl refinement is uniquely defined
by the following loop, which should always be used as a source of
symmetry information in preference to the above space-group names.
They are only intended as comments.
;
_shelx_estimated_absorpt_t_max 0.987
_shelx_estimated_absorpt_t_min 0.884
_olex2_refinement_description
;
1. Fixed Uiso
 At 1.2 times of:
  All C(H) groups, All C(H,H) groups, All N(H) groups
 At 1.5 times of:
  All C(H,H,H) groups
2.a Rotating group:
 N008(H00A)
2.b Ternary CH refined with riding coordinates:
 C00L(H00L)
2.c Secondary CH2 refined with riding coordinates:
 C00K(H00C,H00D), C00O(H00E,H00F)
2.d Aromatic/amide H refined with riding coordinates:
 N007(H007), C00M(H00M), C00N(H00N), C00P(H00P), C00Q(H00Q), C00R(H00R),
 C00S(H00S), C00U(H00U), C00V(H00V)
2.e Idealised Me refined as rotating group:
 C00T(H00G,H00H,H00I), C00W(H00J,H00K,H00O)
;
_olex2_submission_special_instructions 'No special instructions were received'

loop_
_space_group_symop_operation_xyz
'x, y, z'
'-x, -y, -z'

loop_
_atom_site_label
_atom_site_type_symbol
_atom_site_fract_x
_atom_site_fract_y
_atom_site_fract_z
_atom_site_U_iso_or_equiv
_atom_site_adp_type
_atom_site_occupancy
_atom_site_site_symmetry_order
_atom_site_calc_flag
_atom_site_refinement_flags_posn
_atom_site_refinement_flags_adp
_atom_site_refinement_flags_occupancy
_atom_site_disorder_assembly
_atom_site_disorder_group
S001 S 0.73095(4) 0.57423(3) 0.20716(2) 0.01567(10) Uani 1 1 d . . . . .
S002 S 0.85720(4) 0.09369(4) 0.76452(3) 0.01997(10) Uani 1 1 d . . . . .
O003 O 1.00801(11) 0.35417(10) 0.45040(7) 0.0170(2) Uani 1 1 d . . . . .
O004 O 0.69966(12) 0.02631(12) 0.69391(8) 0.0233(2) Uani 1 1 d . . . . .
O005 O 0.88723(12) 0.22868(12) 0.56216(8) 0.0234(2) Uani 1 1 d . . . . .
N006 N 0.45671(13) 0.27807(12) 0.47590(8) 0.0137(2) Uani 1 1 d . . . . .
N007 N 0.56973(13) 0.17335(13) 0.57525(8) 0.0160(2) Uani 1 1 d . . . . .
H007 H 0.644297 0.144793 0.602930 0.019 Uiso 1 1 calc R U . . .
N008 N 0.29608(14) 0.36231(13) 0.38018(9) 0.0174(2) Uani 1 1 d . . . . .
H00A H 0.236810 0.338530 0.429366 0.021 Uiso 1 1 d R U . . .
N009 N 0.42467(14) 0.51055(12) 0.23989(8) 0.0165(2) Uani 1 1 d . . . . .
N00A N 0.88114(13) 0.29791(12) 0.49201(8) 0.0150(2) Uani 1 1 d . . . . .
N00B N 0.84324(16) 0.12597(14) 0.11350(9) 0.0243(3) Uani 1 1 d . . . . .
C00C C 0.59686(15) 0.25496(14) 0.50467(9) 0.0132(2) Uani 1 1 d . . . . .
C00D C 0.57802(15) 0.41255(14) 0.34880(9) 0.0132(2) Uani 1 1 d . . . . .
C00E C 0.44413(15) 0.35308(14) 0.39959(9) 0.0132(2) Uani 1 1 d . . . . .
C00F C 0.73875(15) 0.31415(14) 0.45868(9) 0.0136(3) Uani 1 1 d . . . . .
C00G C 0.44731(17) 0.58800(14) 0.16203(10) 0.0166(3) Uani 1 1 d . . . . .
C00H C 0.56109(16) 0.49145(14) 0.27141(10) 0.0142(3) Uani 1 1 d . . . . .
C00I C 0.77738(16) 0.29796(14) 0.27937(9) 0.0136(2) Uani 1 1 d . . . . .
C00J C 0.60606(17) 0.63049(14) 0.13188(10) 0.0166(3) Uani 1 1 d . . . . .
C00K C 0.40229(16) 0.13583(15) 0.60222(10) 0.0160(3) Uani 1 1 d . . . . .
H00C H 0.402497 0.186539 0.670834 0.019 Uiso 1 1 calc R U . . .
H00D H 0.347131 0.026447 0.597202 0.019 Uiso 1 1 calc R U . . .
C00L C 0.74053(15) 0.38991(14) 0.37017(9) 0.0128(2) Uani 1 1 d . . . . .
H00L H 0.831222 0.490476 0.385978 0.015 Uiso 1 1 calc R U . . .
C00M C 0.66192(16) 0.15969(15) 0.23387(10) 0.0172(3) Uani 1 1 d . . . . .
H00M H 0.558594 0.120741 0.258365 0.021 Uiso 1 1 calc R U . . .
C00N C 0.92645(16) 0.34862(15) 0.23984(10) 0.0170(3) Uani 1 1 d . . . . .
H00N H 1.008760 0.442801 0.268496 0.020 Uiso 1 1 calc R U . . .
C00O C 0.31737(16) 0.19350(15) 0.52532(10) 0.0163(3) Uani 1 1 d . . . . .
H00E H 0.234768 0.109819 0.477415 0.020 Uiso 1 1 calc R U . . .
H00F H 0.263001 0.259124 0.558036 0.020 Uiso 1 1 calc R U . . .
C00P C 0.64254(18) 0.69849(15) 0.04898(10) 0.0198(3) Uani 1 1 d . . . . .
H00P H 0.749581 0.725237 0.028295 0.024 Uiso 1 1 calc R U . . .
C00Q C 0.32398(18) 0.62092(15) 0.11127(11) 0.0207(3) Uani 1 1 d . . . . .
H00Q H 0.217536 0.597081 0.132614 0.025 Uiso 1 1 calc R U . . .
C00R C 0.51745(19) 0.72576(15) -0.00225(11) 0.0227(3) Uani 1 1 d . . . . .
H00R H 0.538538 0.770142 -0.059692 0.027 Uiso 1 1 calc R U . . .
C00S C 0.36086(19) 0.68895(16) 0.02936(11) 0.0231(3) Uani 1 1 d . . . . .
H00S H 0.278148 0.711051 -0.006070 0.028 Uiso 1 1 calc R U . . .
C00T C 1.00458(17) 0.02980(16) 0.70601(11) 0.0206(3) Uani 1 1 d . . . . .
H00G H 0.959747 -0.079735 0.688911 0.031 Uiso 1 1 calc R U . . .
H00H H 1.106477 0.062899 0.751854 0.031 Uiso 1 1 calc R U . . .
H00I H 1.028218 0.071257 0.645236 0.031 Uiso 1 1 calc R U . . .
C00U C 0.69979(18) 0.07920(16) 0.15202(11) 0.0225(3) Uani 1 1 d . . . . .
H00U H 0.619134 -0.014847 0.121377 0.027 Uiso 1 1 calc R U . . .
C00V C 0.95305(18) 0.25982(17) 0.15819(10) 0.0218(3) Uani 1 1 d . . . . .
H00V H 1.055477 0.296041 0.132257 0.026 Uiso 1 1 calc R U . . .
C00W C 0.8242(2) -0.01662(19) 0.85984(11) 0.0277(3) Uani 1 1 d . . . . .
H00J H 0.749510 0.009499 0.903583 0.041 Uiso 1 1 calc R U . . .
H00K H 0.929768 0.003041 0.898966 0.041 Uiso 1 1 calc R U . . .
H00O H 0.775091 -0.122928 0.829299 0.041 Uiso 1 1 calc R U . . .
H00B H 0.291(2) 0.412(2) 0.3349(13) 0.023(4) Uiso 1 1 d . . . . .

loop_
_atom_site_aniso_label
_atom_site_aniso_U_11
_atom_site_aniso_U_22
_atom_site_aniso_U_33
_atom_site_aniso_U_23
_atom_site_aniso_U_13
_atom_site_aniso_U_12
S001 0.01382(17) 0.01686(17) 0.01809(17) 0.00647(12) 0.00402(12) 0.00608(13)
S002 0.01708(18) 0.01935(18) 0.02487(19) 0.00572(13) 0.00247(13) 0.00767(13)
O003 0.0099(4) 0.0228(5) 0.0197(5) 0.0051(4) 0.0046(4) 0.0066(4)
O004 0.0146(5) 0.0298(5) 0.0285(6) 0.0145(4) 0.0023(4) 0.0080(4)
O005 0.0179(5) 0.0348(6) 0.0248(5) 0.0173(4) 0.0043(4) 0.0132(4)
N006 0.0094(5) 0.0166(5) 0.0168(5) 0.0055(4) 0.0042(4) 0.0054(4)
N007 0.0124(5) 0.0211(6) 0.0179(5) 0.0080(4) 0.0042(4) 0.0078(4)
N008 0.0127(5) 0.0237(6) 0.0205(6) 0.0099(5) 0.0058(4) 0.0094(5)
N009 0.0159(5) 0.0174(5) 0.0189(6) 0.0053(4) 0.0018(4) 0.0084(4)
N00A 0.0123(5) 0.0177(5) 0.0161(5) 0.0038(4) 0.0028(4) 0.0063(4)
N00B 0.0322(7) 0.0317(7) 0.0171(6) 0.0029(5) 0.0028(5) 0.0224(6)
C00C 0.0123(6) 0.0134(6) 0.0136(6) 0.0003(5) 0.0007(5) 0.0055(5)
C00D 0.0118(6) 0.0141(6) 0.0151(6) 0.0024(5) 0.0020(5) 0.0063(5)
C00E 0.0127(6) 0.0132(6) 0.0143(6) 0.0015(5) 0.0012(5) 0.0062(5)
C00F 0.0109(6) 0.0155(6) 0.0150(6) 0.0025(5) 0.0018(5) 0.0058(5)
C00G 0.0200(7) 0.0136(6) 0.0164(6) 0.0019(5) 0.0005(5) 0.0069(5)
C00H 0.0134(6) 0.0130(6) 0.0159(6) 0.0010(5) 0.0028(5) 0.0052(5)
C00I 0.0143(6) 0.0163(6) 0.0142(6) 0.0050(5) 0.0018(5) 0.0097(5)
C00J 0.0199(7) 0.0130(6) 0.0169(6) 0.0007(5) -0.0001(5) 0.0072(5)
C00K 0.0135(6) 0.0185(6) 0.0170(6) 0.0045(5) 0.0046(5) 0.0062(5)
C00L 0.0103(6) 0.0143(6) 0.0143(6) 0.0029(5) 0.0024(4) 0.0049(5)
C00M 0.0167(6) 0.0176(6) 0.0191(7) 0.0042(5) 0.0006(5) 0.0085(5)
C00N 0.0159(6) 0.0210(6) 0.0181(6) 0.0071(5) 0.0042(5) 0.0097(5)
C00O 0.0113(6) 0.0204(6) 0.0180(6) 0.0071(5) 0.0054(5) 0.0047(5)
C00P 0.0258(7) 0.0147(6) 0.0182(7) 0.0027(5) 0.0038(5) 0.0066(5)
C00Q 0.0207(7) 0.0191(6) 0.0243(7) 0.0049(5) -0.0003(6) 0.0099(5)
C00R 0.0353(8) 0.0153(6) 0.0166(7) 0.0032(5) -0.0003(6) 0.0086(6)
C00S 0.0291(8) 0.0184(6) 0.0226(7) 0.0034(5) -0.0054(6) 0.0112(6)
C00T 0.0149(6) 0.0241(7) 0.0243(7) 0.0077(6) 0.0027(5) 0.0075(5)
C00U 0.0271(8) 0.0213(7) 0.0208(7) -0.0002(5) -0.0034(6) 0.0135(6)
C00V 0.0241(7) 0.0323(8) 0.0191(7) 0.0108(6) 0.0083(6) 0.0191(6)
C00W 0.0304(8) 0.0388(9) 0.0206(7) 0.0103(6) 0.0063(6) 0.0185(7)

loop_
_atom_type_symbol
_atom_type_description
_atom_type_scat_dispersion_real
_atom_type_scat_dispersion_imag
_atom_type_scat_source
C C 0.0033 0.0016 'International Tables Vol C Tables 4.2.6.8 and 6.1.1.4'
H H 0.0000 0.0000 'International Tables Vol C Tables 4.2.6.8 and 6.1.1.4'
N N 0.0061 0.0033 'International Tables Vol C Tables 4.2.6.8 and 6.1.1.4'
O O 0.0106 0.0060 'International Tables Vol C Tables 4.2.6.8 and 6.1.1.4'
S S 0.1246 0.1234 'International Tables Vol C Tables 4.2.6.8 and 6.1.1.4'

loop_
_geom_angle_atom_site_label_1
_geom_angle_atom_site_label_2
_geom_angle_atom_site_label_3
_geom_angle
_geom_angle_site_symmetry_1
_geom_angle_site_symmetry_3
_geom_angle_publ_flag
C00J S001 C00H 89.76(7) . . ?
O004 S002 C00T 106.31(7) . . ?
O004 S002 C00W 104.77(7) . . ?
C00W S002 C00T 98.01(7) . . ?
C00C N006 C00E 123.24(11) . . ?
C00C N006 C00O 111.14(10) . . ?
C00E N006 C00O 124.97(11) . . ?
C00C N007 H007 123.7 . . ?
C00C N007 C00K 112.53(11) . . ?
C00K N007 H007 123.7 . . ?
H00A N008 H00B 132.6 . . ?
C00E N008 H00A 110.0 . . ?
C00E N008 H00B 114.4(12) . . ?
C00H N009 C00G 111.73(11) . . ?
O003 N00A O005 120.27(11) . . ?
O003 N00A C00F 118.07(11) . . ?
O005 N00A C00F 121.66(11) . . ?
C00V N00B C00U 116.13(12) . . ?
N006 C00C C00F 119.70(11) . . ?
N007 C00C N006 109.72(11) . . ?
N007 C00C C00F 130.57(12) . . ?
C00E C00D C00H 119.06(11) . . ?
C00E C00D C00L 121.77(11) . . ?
C00H C00D C00L 119.10(11) . . ?
N006 C00E C00D 120.67(11) . . ?
N008 C00E N006 115.01(11) . . ?
N008 C00E C00D 124.31(12) . . ?
N00A C00F C00C 119.24(11) . . ?
N00A C00F C00L 117.84(11) . . ?
C00C C00F C00L 122.86(11) . . ?
N009 C00G C00J 115.45(12) . . ?
N009 C00G C00Q 124.79(13) . . ?
C00Q C00G C00J 119.73(12) . . ?
N009 C00H S001 113.59(10) . . ?
N009 C00H C00D 125.85(12) . . ?
C00D C00H S001 120.55(10) . . ?
C00M C00I C00L 120.54(11) . . ?
C00M C00I C00N 117.67(12) . . ?
C00N C00I C00L 121.79(11) . . ?
C00G C00J S001 109.42(10) . . ?
C00P C00J S001 128.93(11) . . ?
C00P C00J C00G 121.52(12) . . ?
N007 C00K H00C 111.1 . . ?
N007 C00K H00D 111.1 . . ?
N007 C00K C00O 103.41(10) . . ?
H00C C00K H00D 109.0 . . ?
C00O C00K H00C 111.1 . . ?
C00O C00K H00D 111.1 . . ?
C00D C00L C00I 111.33(10) . . ?
C00D C00L H00L 108.2 . . ?
C00F C00L C00D 111.22(10) . . ?
C00F C00L C00I 109.47(10) . . ?
C00F C00L H00L 108.2 . . ?
C00I C00L H00L 108.2 . . ?
C00I C00M H00M 120.5 . . ?
C00I C00M C00U 118.97(13) . . ?
C00U C00M H00M 120.5 . . ?
C00I C00N H00N 120.5 . . ?
C00V C00N C00I 119.10(13) . . ?
C00V C00N H00N 120.5 . . ?
N006 C00O C00K 102.28(10) . . ?
N006 C00O H00E 111.3 . . ?
N006 C00O H00F 111.3 . . ?
C00K C00O H00E 111.3 . . ?
C00K C00O H00F 111.3 . . ?
H00E C00O H00F 109.2 . . ?
C00J C00P H00P 121.1 . . ?
C00R C00P C00J 117.86(13) . . ?
C00R C00P H00P 121.1 . . ?
C00G C00Q H00Q 120.8 . . ?
C00S C00Q C00G 118.50(14) . . ?
C00S C00Q H00Q 120.8 . . ?
C00P C00R H00R 119.5 . . ?
C00P C00R C00S 121.03(13) . . ?
C00S C00R H00R 119.5 . . ?
C00Q C00S C00R 121.28(13) . . ?
C00Q C00S H00S 119.4 . . ?
C00R C00S H00S 119.4 . . ?
S002 C00T H00G 109.5 . . ?
S002 C00T H00H 109.5 . . ?
S002 C00T H00I 109.5 . . ?
H00G C00T H00H 109.5 . . ?
H00G C00T H00I 109.5 . . ?
H00H C00T H00I 109.5 . . ?
N00B C00U C00M 124.09(13) . . ?
N00B C00U H00U 118.0 . . ?
C00M C00U H00U 118.0 . . ?
N00B C00V C00N 124.05(13) . . ?
N00B C00V H00V 118.0 . . ?
C00N C00V H00V 118.0 . . ?
S002 C00W H00J 109.5 . . ?
S002 C00W H00K 109.5 . . ?
S002 C00W H00O 109.5 . . ?
H00J C00W H00K 109.5 . . ?
H00J C00W H00O 109.5 . . ?
H00K C00W H00O 109.5 . . ?

loop_
_geom_bond_atom_site_label_1
_geom_bond_atom_site_label_2
_geom_bond_distance
_geom_bond_site_symmetry_2
_geom_bond_publ_flag
S001 C00H 1.7738(14) . ?
S001 C00J 1.7347(14) . ?
S002 O004 1.5075(11) . ?
S002 C00T 1.7900(15) . ?
S002 C00W 1.7856(16) . ?
O003 N00A 1.2616(14) . ?
O005 N00A 1.2626(15) . ?
N006 C00C 1.3658(16) . ?
N006 C00E 1.3820(16) . ?
N006 C00O 1.4747(16) . ?
N007 H007 0.8800 . ?
N007 C00C 1.3217(17) . ?
N007 C00K 1.4604(17) . ?
N008 H00A 0.8817 . ?
N008 C00E 1.3403(17) . ?
N008 H00B 0.852(18) . ?
N009 C00G 1.3805(17) . ?
N009 C00H 1.3259(17) . ?
N00A C00F 1.3679(17) . ?
N00B C00U 1.342(2) . ?
N00B C00V 1.340(2) . ?
C00C C00F 1.4001(18) . ?
C00D C00E 1.3873(18) . ?
C00D C00H 1.4287(18) . ?
C00D C00L 1.5282(17) . ?
C00F C00L 1.5089(17) . ?
C00G C00J 1.406(2) . ?
C00G C00Q 1.4024(19) . ?
C00I C00L 1.5326(17) . ?
C00I C00M 1.3882(19) . ?
C00I C00N 1.3927(18) . ?
C00J C00P 1.3959(19) . ?
C00K H00C 0.9900 . ?
C00K H00D 0.9900 . ?
C00K C00O 1.5339(18) . ?
C00L H00L 1.0000 . ?
C00M H00M 0.9500 . ?
C00M C00U 1.388(2) . ?
C00N H00N 0.9500 . ?
C00N C00V 1.385(2) . ?
C00O H00E 0.9900 . ?
C00O H00F 0.9900 . ?
C00P H00P 0.9500 . ?
C00P C00R 1.387(2) . ?
C00Q H00Q 0.9500 . ?
C00Q C00S 1.384(2) . ?
C00R H00R 0.9500 . ?
C00R C00S 1.398(2) . ?
C00S H00S 0.9500 . ?
C00T H00G 0.9800 . ?
C00T H00H 0.9800 . ?
C00T H00I 0.9800 . ?
C00U H00U 0.9500 . ?
C00V H00V 0.9500 . ?
C00W H00J 0.9800 . ?
C00W H00K 0.9800 . ?
C00W H00O 0.9800 . ?

loop_
_geom_torsion_atom_site_label_1
_geom_torsion_atom_site_label_2
_geom_torsion_atom_site_label_3
_geom_torsion_atom_site_label_4
_geom_torsion
_geom_torsion_site_symmetry_1
_geom_torsion_site_symmetry_2
_geom_torsion_site_symmetry_3
_geom_torsion_site_symmetry_4
_geom_torsion_publ_flag
S001 C00J C00P C00R 176.67(10) . . . . ?
O003 N00A C00F C00C -178.94(11) . . . . ?
O003 N00A C00F C00L 3.74(17) . . . . ?
O005 N00A C00F C00C 1.20(18) . . . . ?
O005 N00A C00F C00L -176.13(11) . . . . ?
N006 C00C C00F N00A 176.19(11) . . . . ?
N006 C00C C00F C00L -6.62(19) . . . . ?
N007 C00C C00F N00A -4.7(2) . . . . ?
N007 C00C C00F C00L 172.47(12) . . . . ?
N007 C00K C00O N006 -9.03(13) . . . . ?
N009 C00G C00J S001 -1.59(15) . . . . ?
N009 C00G C00J C00P 174.70(12) . . . . ?
N009 C00G C00Q C00S -174.87(13) . . . . ?
N00A C00F C00L C00D -174.54(11) . . . . ?
N00A C00F C00L C00I 62.00(14) . . . . ?
C00C N006 C00E N008 178.58(12) . . . . ?
C00C N006 C00E C00D -1.38(19) . . . . ?
C00C N006 C00O C00K 9.11(14) . . . . ?
C00C N007 C00K C00O 6.78(14) . . . . ?
C00C C00F C00L C00D 8.24(17) . . . . ?
C00C C00F C00L C00I -115.22(13) . . . . ?
C00E N006 C00C N007 -176.55(11) . . . . ?
C00E N006 C00C C00F 2.72(18) . . . . ?
C00E N006 C00O C00K -179.92(11) . . . . ?
C00E C00D C00H S001 178.05(9) . . . . ?
C00E C00D C00H N009 -2.3(2) . . . . ?
C00E C00D C00L C00F -6.80(17) . . . . ?
C00E C00D C00L C00I 115.59(13) . . . . ?
C00G N009 C00H S001 1.54(14) . . . . ?
C00G N009 C00H C00D -178.16(12) . . . . ?
C00G C00J C00P C00R 1.17(19) . . . . ?
C00G C00Q C00S C00R -0.6(2) . . . . ?
C00H S001 C00J C00G 1.96(10) . . . . ?
C00H S001 C00J C00P -173.97(13) . . . . ?
C00H N009 C00G C00J 0.04(16) . . . . ?
C00H N009 C00G C00Q 177.90(12) . . . . ?
C00H C00D C00E N006 -179.00(11) . . . . ?
C00H C00D C00E N008 1.1(2) . . . . ?
C00H C00D C00L C00F 176.01(11) . . . . ?
C00H C00D C00L C00I -61.61(15) . . . . ?
C00I C00M C00U N00B 0.5(2) . . . . ?
C00I C00N C00V N00B 0.1(2) . . . . ?
C00J S001 C00H N009 -2.08(10) . . . . ?
C00J S001 C00H C00D 177.63(11) . . . . ?
C00J C00G C00Q C00S 2.9(2) . . . . ?
C00J C00P C00R C00S 1.2(2) . . . . ?
C00K N007 C00C N006 -1.19(15) . . . . ?
C00K N007 C00C C00F 179.64(13) . . . . ?
C00L C00D C00E N006 3.81(19) . . . . ?
C00L C00D C00E N008 -176.15(12) . . . . ?
C00L C00D C00H S001 -4.67(16) . . . . ?
C00L C00D C00H N009 175.00(12) . . . . ?
C00L C00I C00M C00U -179.73(11) . . . . ?
C00L C00I C00N C00V 179.45(11) . . . . ?
C00M C00I C00L C00D -53.59(15) . . . . ?
C00M C00I C00L C00F 69.80(15) . . . . ?
C00M C00I C00N C00V -0.26(18) . . . . ?
C00N C00I C00L C00D 126.71(13) . . . . ?
C00N C00I C00L C00F -109.90(13) . . . . ?
C00N C00I C00M C00U -0.02(18) . . . . ?
C00O N006 C00C N007 -5.40(15) . . . . ?
C00O N006 C00C C00F 173.87(11) . . . . ?
C00O N006 C00E N008 8.67(18) . . . . ?
C00O N006 C00E C00D -171.29(12) . . . . ?
C00P C00R C00S C00Q -1.5(2) . . . . ?
C00Q C00G C00J S001 -179.56(10) . . . . ?
C00Q C00G C00J C00P -3.3(2) . . . . ?
C00U N00B C00V C00N 0.4(2) . . . . ?
C00V N00B C00U C00M -0.7(2) . . . . ?
